data_7029788
loop_
_publ_author_name
'Zhang, Lei'
'Kuang, Xiaofei'
'Wu, Xiaoyuan'
'Yang, Wenbin'
'Lu, Canzhong'

_publ_section_title
;
 Supramolecular interactions induced hinge-like motion of a metal-organic
 framework accompanied by anisotropic thermal expansion.
;
_journal_issue 19
_journal_name_full 'Dalton transactions (Cambridge, England : 2003)'
_journal_page_first 7146
_journal_page_last 7152
_journal_paper_doi 10.1039/c3dt53580k
_journal_volume 43
_journal_year 2014
_chemical_formula_sum 'C72 H51 Ag4 Mo8 N24 O27.5'
_chemical_formula_weight 2891.37
_chemical_name_systematic
; 
 ? 
;
_space_group_IT_number 15
_symmetry_cell_setting monoclinic
_symmetry_space_group_name_Hall '-C 2yc'
_symmetry_space_group_name_H-M 'C 1 2/c 1'
_atom_sites_solution_hydrogens geom
_atom_sites_solution_primary direct
_atom_sites_solution_secondary difmap
_audit_creation_method SHELXL-97
_cell_angle_alpha 90.00
_cell_angle_beta 115.416(4)
_cell_angle_gamma 90.00
_cell_formula_units_Z 4
_cell_length_a 22.0765(5)
_cell_length_b 16.3158(5)
_cell_length_c 25.6800(8)
_cell_measurement_reflns_used 19879
_cell_measurement_temperature 100.01(15)
_cell_measurement_theta_max 29.4130
_cell_measurement_theta_min 3.3040
_cell_volume 8354.6(5)
_computing_structure_refinement 'SHELXL-97 (Sheldrick, 1997)'
_computing_structure_solution 'SHELXS-97 (Sheldrick, 1990)'
_diffrn_ambient_temperature 100.01(15)
_diffrn_detector_area_resol_mean 10.3503
_diffrn_measured_fraction_theta_full 0.970
_diffrn_measured_fraction_theta_max 0.970
_diffrn_measurement_device_type 'SuperNova, Dual, Cu at zero, Atlas'
_diffrn_measurement_method '\w scans'
_diffrn_radiation_monochromator mirror
_diffrn_radiation_source 'SuperNova (Mo) X-ray Source'
_diffrn_radiation_type MoK\a
_diffrn_radiation_wavelength 0.71073
_diffrn_reflns_av_R_equivalents 0.0377
_diffrn_reflns_av_sigmaI/netI 0.0350
_diffrn_reflns_limit_h_max 26
_diffrn_reflns_limit_h_min -21
_diffrn_reflns_limit_k_max 19
_diffrn_reflns_limit_k_min -18
_diffrn_reflns_limit_l_max 20
_diffrn_reflns_limit_l_min -30
_diffrn_reflns_number 19300
_diffrn_reflns_theta_full 25.00
_diffrn_reflns_theta_max 25.00
_diffrn_reflns_theta_min 3.07
_exptl_absorpt_coefficient_mu 2.167
_exptl_absorpt_correction_T_max 1.0000
_exptl_absorpt_correction_T_min 0.80965
_exptl_absorpt_correction_type multi-scan
_exptl_crystal_colour pale-yellow
_exptl_crystal_density_diffrn 2.299
_exptl_crystal_density_method 'not measured'
_exptl_crystal_description block-like
_exptl_crystal_F_000 5580
_exptl_crystal_size_max 0.30
_exptl_crystal_size_mid 0.15
_exptl_crystal_size_min 0.10
_refine_diff_density_max 1.709
_refine_diff_density_min -1.843
_refine_diff_density_rms 0.128
_refine_ls_extinction_method none
_refine_ls_goodness_of_fit_ref 1.043
_refine_ls_hydrogen_treatment constr
_refine_ls_matrix_type full
_refine_ls_number_parameters 616
_refine_ls_number_reflns 7157
_refine_ls_number_restraints 0
_refine_ls_restrained_S_all 1.043
_refine_ls_R_factor_all 0.0340
_refine_ls_R_factor_gt 0.0300
_refine_ls_shift/su_max 0.002
_refine_ls_shift/su_mean 0.000
_refine_ls_structure_factor_coef Fsqd
_refine_ls_weighting_details 'calc w=1/[\s^2^(Fo^2^)+(0.0369P)^2^+34.6944P] where P=(Fo^2^+2Fc^2^)/3'
_refine_ls_weighting_scheme calc
_refine_ls_wR_factor_gt 0.0732
_refine_ls_wR_factor_ref 0.0758
_reflns_number_gt 6525
_reflns_number_total 7157
_reflns_threshold_expression >2sigma(I)
_cod_data_source_file c3dt53580k2.cif
_cod_data_source_block A_100K
_cod_depositor_comments
;Adding full bibliography for
 ./tmp-cod-update-bibliographies-12899/cifs/7029788.cif.
;
_cod_original_cell_volume 8354.6(4)
_cod_original_sg_symbol_H-M C2/c
_cod_original_formula_sum 'C72 H51 Ag4 Mo8 N24 O27.50'
_cod_database_code 7029788

loop_
_symmetry_equiv_pos_as_xyz
'x, y, z'
'-x, y, -z+1/2'
'x+1/2, y+1/2, z'
'-x+1/2, y+1/2, -z+1/2'
'-x, -y, -z'
'x, -y, z-1/2'
'-x+1/2, -y+1/2, -z'
'x+1/2, -y+1/2, z-1/2'

loop_
_atom_site_label
_atom_site_type_symbol
_atom_site_fract_x
_atom_site_fract_y
_atom_site_fract_z
_atom_site_U_iso_or_equiv
_atom_site_adp_type
_atom_site_occupancy
_atom_site_symmetry_multiplicity
_atom_site_calc_flag
_atom_site_refinement_flags
Ag1 Ag -0.177200(15) 1.24959(2) -0.132587(13) 0.01787(9) Uani 1 1 d .
Ag2 Ag 0.343480(14) 1.45725(2) 0.367674(13) 0.01576(9) Uani 1 1 d .
C21 C 0.00206(19) 1.3827(2) -0.00329(17) 0.0132(8) Uani 1 1 d .
H21A H 0.0215 1.3818 0.0368 0.016 Uiso 1 1 calc R
C22 C 0.03290(19) 1.8120(2) 0.41119(17) 0.0141(8) Uani 1 1 d .
H22A H 0.0544 1.7905 0.3900 0.017 Uiso 1 1 calc R
C23 C 0.12390(18) 1.7575(2) 0.50268(17) 0.0107(8) Uani 1 1 d .
C24 C 0.05978(18) 1.8021(2) 0.47046(17) 0.0118(8) Uani 1 1 d .
C25 C 0.27750(19) 1.6369(2) 0.00955(18) 0.0147(8) Uani 1 1 d .
H25A H 0.2983 1.6338 0.0496 0.018 Uiso 1 1 calc R
C26 C 0.23588(19) 1.5667(2) 0.38856(17) 0.0139(8) Uani 1 1 d .
H26A H 0.2140 1.5604 0.3488 0.017 Uiso 1 1 calc R
C27 C 0.21950(19) 1.6505(2) -0.10753(18) 0.0136(8) Uani 1 1 d .
H27A H 0.1993 1.6553 -0.1475 0.016 Uiso 1 1 calc R
C28 C -0.05734(19) 1.3424(2) -0.03449(18) 0.0138(8) Uani 1 1 d .
H28A H -0.0777 1.3152 -0.0144 0.017 Uiso 1 1 calc R
C30 C 0.09703(18) 1.4686(2) 0.00150(17) 0.0103(8) Uani 1 1 d .
C32 C 0.02603(19) 1.8362(3) 0.50012(18) 0.0154(8) Uani 1 1 d .
H32A H 0.0436 1.8320 0.5400 0.018 Uiso 1 1 calc R
C33 C 0.20969(18) 1.7263(2) 0.58792(17) 0.0119(8) Uani 1 1 d .
C36 C -0.03372(19) 1.8761(3) 0.46948(18) 0.0171(9) Uani 1 1 d .
H36A H -0.0563 1.8979 0.4896 0.020 Uiso 1 1 calc R
C37 C 0.03248(18) 1.4247(2) -0.03260(17) 0.0109(8) Uani 1 1 d .
C38 C 0.3058(2) 1.5069(3) 0.24289(19) 0.0199(9) Uani 1 1 d .
H38A H 0.3498 1.5243 0.2638 0.024 Uiso 1 1 calc R
C39 C 0.21522(18) 1.5998(2) -0.02187(17) 0.0124(8) Uani 1 1 d .
C40 C 0.1774(2) 1.4567(3) 0.18173(18) 0.0172(9) Uani 1 1 d .
H40A H 0.1334 1.4386 0.1618 0.021 Uiso 1 1 calc R
C41 C 0.00162(19) 1.4245(3) -0.09251(17) 0.0148(8) Uani 1 1 d .
H41A H 0.0202 1.4532 -0.1134 0.018 Uiso 1 1 calc R
C42 C 0.32611(19) 1.5406(2) 0.47437(17) 0.0124(8) Uani 1 1 d .
H42A H 0.3678 1.5164 0.4948 0.015 Uiso 1 1 calc R
C43 C 0.24281(19) 1.7361(2) 0.65192(17) 0.0135(8) Uani 1 1 d .
C44 C 0.3266(2) 1.7025(3) 0.74469(19) 0.0212(10) Uani 1 1 d .
H44A H 0.3653 1.6734 0.7672 0.025 Uiso 1 1 calc R
C45 C 0.30760(19) 1.6787(2) -0.02037(18) 0.0150(9) Uani 1 1 d .
H45A H 0.3490 1.7034 0.0006 0.018 Uiso 1 1 calc R
C46 C 0.29848(18) 1.5844(2) 0.50512(17) 0.0124(8) Uani 1 1 d .
H46A H 0.3209 1.5886 0.5450 0.015 Uiso 1 1 calc R
C47 C -0.02652(19) 1.8545(3) 0.38442(18) 0.0165(9) Uani 1 1 d .
H47A H -0.0436 1.8625 0.3448 0.020 Uiso 1 1 calc R
C48 C 0.17909(18) 1.5021(2) 0.08844(17) 0.0126(8) Uani 1 1 d .
C49 C 0.20600(18) 1.6727(2) 0.50572(17) 0.0109(8) Uani 1 1 d .
C50 C -0.05727(19) 1.3810(2) -0.12033(18) 0.0153(9) Uani 1 1 d .
H50A H -0.0770 1.3798 -0.1604 0.018 Uiso 1 1 calc R
C51 C 0.2768(2) 1.5177(3) 0.18374(18) 0.0179(9) Uani 1 1 d .
H51A H 0.3010 1.5412 0.1655 0.021 Uiso 1 1 calc R
C52 C 0.18585(18) 1.6080(2) -0.08147(17) 0.0116(8) Uani 1 1 d .
H52A H 0.1440 1.5851 -0.1036 0.014 Uiso 1 1 calc R
C53 C 0.18198(18) 1.5504(2) 0.00718(17) 0.0110(8) Uani 1 1 d .
C54 C 0.2102(2) 1.4482(3) 0.24074(18) 0.0202(9) Uani 1 1 d .
H54A H 0.1873 1.4245 0.2600 0.024 Uiso 1 1 calc R
C55 C 0.23636(18) 1.6220(2) 0.47502(17) 0.0121(8) Uani 1 1 d .
C56 C 0.21073(19) 1.4928(2) 0.15211(17) 0.0145(8) Uani 1 1 d .
C58 C 0.20471(19) 1.6117(2) 0.41534(17) 0.0130(8) Uani 1 1 d .
H58A H 0.1629 1.6351 0.3938 0.016 Uiso 1 1 calc R
C59 C 0.2151(2) 1.7878(3) 0.67851(18) 0.0181(9) Uani 1 1 d .
H59A H 0.1773 1.8188 0.6567 0.022 Uiso 1 1 calc R
C60 C 0.2444(2) 1.7929(3) 0.73784(19) 0.0204(9) Uani 1 1 d .
H60A H 0.2255 1.8280 0.7553 0.024 Uiso 1 1 calc R
C61 C 0.3012(2) 1.6945(3) 0.68564(18) 0.0169(9) Uani 1 1 d .
H61A H 0.3227 1.6621 0.6689 0.020 Uiso 1 1 calc R
N1 N -0.08766(16) 1.3401(2) -0.09254(15) 0.0139(7) Uani 1 1 d .
N2 N 0.27410(17) 1.4726(2) 0.27180(15) 0.0188(8) Uani 1 1 d .
N3 N 0.27963(16) 1.68523(19) -0.07840(15) 0.0130(7) Uani 1 1 d .
N4 N 0.12583(15) 1.5094(2) -0.02662(14) 0.0124(7) Uani 1 1 d .
N5 N 0.12131(15) 1.4620(2) 0.05897(14) 0.0128(7) Uani 1 1 d .
N6 N 0.21046(16) 1.5488(2) 0.06488(14) 0.0139(7) Uani 1 1 d .
N7 N 0.29632(15) 1.5311(2) 0.41691(14) 0.0122(7) Uani 1 1 d .
N8 N -0.06114(16) 1.8851(2) 0.41184(15) 0.0145(7) Uani 1 1 d .
N9 N 0.29904(17) 1.7494(2) 0.77171(15) 0.0189(8) Uani 1 1 d .
N10 N 0.14806(15) 1.7105(2) 0.47292(14) 0.0118(7) Uani 1 1 d .
N11 N 0.15314(15) 1.7683(2) 0.55984(14) 0.0128(7) Uani 1 1 d .
N12 N 0.23848(15) 1.6773(2) 0.56333(14) 0.0115(7) Uani 1 1 d .
Mo1 Mo 0.5000 1.46345(4) 0.2500 0.02750(15) Uani 1 2 d S
Mo2 Mo 0.497785(16) 1.58688(2) 0.360431(14) 0.01240(9) Uani 1 1 d .
Mo3 Mo 0.488833(16) 1.79132(2) 0.356519(14) 0.01148(9) Uani 1 1 d .
Mo4 Mo 0.5000 1.90013(3) 0.2500 0.01678(12) Uani 1 2 d S
Mo5 Mo 0.408560(16) 1.69242(2) 0.209286(15) 0.01125(9) Uani 1 1 d .
O1 O 0.5615(2) 1.3999(3) 0.2956(2) 0.0614(13) Uani 1 1 d .
O2 O 0.46259(15) 1.51334(18) 0.29279(13) 0.0228(7) Uani 1 1 d .
O3 O 0.55209(14) 1.52264(19) 0.41165(13) 0.0234(7) Uani 1 1 d .
O4 O 0.42634(14) 1.58240(19) 0.37081(13) 0.0237(7) Uani 1 1 d .
O5 O 0.53351(14) 1.68947(18) 0.39218(12) 0.0188(6) Uani 1 1 d .
O6 O 0.44393(17) 1.68508(19) 0.28594(13) 0.0284(8) Uani 1 1 d .
O7 O 0.42167(14) 1.78734(19) 0.37269(14) 0.0238(7) Uani 1 1 d .
O8 O 0.54188(15) 1.85726(19) 0.40568(13) 0.0240(7) Uani 1 1 d .
O9 O 0.42804(17) 1.6027(2) 0.18056(16) 0.0340(8) Uani 1 1 d .
O10 O 0.32338(14) 1.69845(19) 0.18113(15) 0.0288(8) Uani 1 1 d .
O11 O 0.44904(14) 1.85831(17) 0.28793(12) 0.0188(6) Uani 1 1 d .
O12 O 0.43929(14) 1.78214(18) 0.18781(13) 0.0200(6) Uani 1 1 d .
O13 O 0.55669(15) 1.96360(19) 0.29996(14) 0.0261(7) Uani 1 1 d .
O14 O 0.5994(4) 2.1143(5) 0.2670(3) 0.0418(19) Uani 0.50 1 d P
H14A H 0.5707 2.1517 0.2623 0.063 Uiso 0.50 1 d PR
H14B H 0.5860 2.0704 0.2765 0.063 Uiso 0.50 1 d PR
O15 O 0.5000 1.2463(12) 0.2500 0.112(6) Uiso 0.50 2 d SP
H15A H 0.5293 1.2093 0.2555 0.168 Uiso 0.25 1 d PR
H15B H 0.5201 1.2908 0.2645 0.168 Uiso 0.25 1 d PR

loop_
_atom_site_aniso_label
_atom_site_aniso_U_11
_atom_site_aniso_U_22
_atom_site_aniso_U_33
_atom_site_aniso_U_23
_atom_site_aniso_U_13
_atom_site_aniso_U_12
Ag1 0.01892(17) 0.02189(19) 0.01219(17) 0.00060(13) 0.00608(14) -0.00707(12)
Ag2 0.01424(17) 0.02011(18) 0.01198(16) 0.00144(13) 0.00472(13) 0.00669(12)
C21 0.016(2) 0.012(2) 0.011(2) -0.0012(16) 0.0047(17) 0.0013(15)
C22 0.014(2) 0.016(2) 0.012(2) -0.0015(17) 0.0062(17) 0.0010(15)
C23 0.0123(19) 0.008(2) 0.012(2) 0.0005(16) 0.0053(16) -0.0012(14)
C24 0.012(2) 0.0076(19) 0.017(2) 0.0015(16) 0.0072(17) -0.0017(14)
C25 0.019(2) 0.012(2) 0.012(2) 0.0009(17) 0.0055(17) -0.0001(16)
C26 0.016(2) 0.015(2) 0.0100(19) 0.0013(17) 0.0048(17) 0.0001(16)
C27 0.015(2) 0.011(2) 0.013(2) 0.0010(17) 0.0050(17) 0.0051(15)
C28 0.016(2) 0.010(2) 0.017(2) 0.0019(17) 0.0090(18) 0.0009(15)
C30 0.0108(19) 0.0065(19) 0.013(2) 0.0009(16) 0.0045(16) 0.0055(14)
C32 0.018(2) 0.017(2) 0.011(2) -0.0002(17) 0.0064(17) 0.0021(16)
C33 0.013(2) 0.009(2) 0.015(2) 0.0007(16) 0.0071(17) -0.0026(15)
C36 0.015(2) 0.020(2) 0.017(2) -0.0011(18) 0.0084(18) 0.0053(16)
C37 0.0123(19) 0.0063(19) 0.016(2) 0.0013(16) 0.0078(17) 0.0049(14)
C38 0.017(2) 0.018(2) 0.018(2) -0.0018(18) 0.0015(18) -0.0025(17)
C39 0.014(2) 0.0083(19) 0.015(2) -0.0003(16) 0.0064(17) 0.0035(15)
C40 0.014(2) 0.020(2) 0.016(2) 0.0034(18) 0.0043(18) 0.0011(16)
C41 0.019(2) 0.014(2) 0.015(2) 0.0018(17) 0.0104(18) -0.0004(16)
C42 0.012(2) 0.011(2) 0.014(2) 0.0004(16) 0.0049(17) 0.0008(15)
C43 0.016(2) 0.013(2) 0.010(2) -0.0007(17) 0.0053(17) -0.0024(15)
C44 0.019(2) 0.025(2) 0.018(2) 0.0036(19) 0.0058(19) 0.0052(17)
C45 0.013(2) 0.012(2) 0.018(2) -0.0021(17) 0.0040(17) -0.0027(15)
C46 0.012(2) 0.011(2) 0.012(2) 0.0004(16) 0.0035(16) -0.0001(15)
C47 0.015(2) 0.021(2) 0.012(2) 0.0005(18) 0.0047(17) -0.0005(16)
C48 0.013(2) 0.011(2) 0.014(2) -0.0006(16) 0.0048(17) 0.0022(15)
C49 0.0096(19) 0.0069(19) 0.016(2) 0.0014(16) 0.0059(17) -0.0032(14)
C50 0.017(2) 0.015(2) 0.013(2) 0.0011(17) 0.0052(17) -0.0001(16)
C51 0.018(2) 0.015(2) 0.017(2) -0.0007(18) 0.0045(18) -0.0029(16)
C52 0.0076(19) 0.010(2) 0.016(2) -0.0003(16) 0.0031(16) 0.0005(14)
C53 0.0110(19) 0.0069(19) 0.014(2) 0.0008(16) 0.0047(17) 0.0038(14)
C54 0.020(2) 0.024(2) 0.017(2) 0.0048(19) 0.0083(19) 0.0042(17)
C55 0.016(2) 0.0054(19) 0.018(2) 0.0006(16) 0.0099(17) -0.0033(15)
C56 0.019(2) 0.011(2) 0.014(2) -0.0007(17) 0.0070(18) -0.0003(16)
C58 0.012(2) 0.011(2) 0.014(2) 0.0038(16) 0.0045(17) 0.0025(15)
C59 0.019(2) 0.018(2) 0.015(2) 0.0005(18) 0.0053(18) 0.0042(17)
C60 0.026(2) 0.020(2) 0.017(2) -0.0007(19) 0.012(2) 0.0026(18)
C61 0.019(2) 0.016(2) 0.017(2) 0.0013(18) 0.0095(18) 0.0043(16)
N1 0.0154(17) 0.0115(17) 0.0152(18) -0.0019(14) 0.0069(15) -0.0003(13)
N2 0.0217(19) 0.0164(19) 0.0135(18) -0.0014(15) 0.0029(16) 0.0020(14)
N3 0.0154(18) 0.0086(17) 0.0163(18) 0.0001(14) 0.0081(15) -0.0012(13)
N4 0.0134(17) 0.0094(17) 0.0158(18) -0.0011(14) 0.0077(15) 0.0032(13)
N5 0.0131(17) 0.0116(17) 0.0123(17) 0.0022(14) 0.0041(14) -0.0003(13)
N6 0.0153(17) 0.0116(18) 0.0147(18) -0.0014(14) 0.0064(15) -0.0009(13)
N7 0.0128(17) 0.0104(17) 0.0137(17) 0.0001(14) 0.0059(14) 0.0000(13)
N8 0.0161(17) 0.0107(18) 0.0168(18) 0.0000(14) 0.0071(15) -0.0001(13)
N9 0.0187(19) 0.022(2) 0.0155(18) -0.0012(16) 0.0065(16) -0.0026(14)
N10 0.0111(17) 0.0118(17) 0.0129(17) 0.0010(14) 0.0054(14) -0.0018(13)
N11 0.0128(17) 0.0127(17) 0.0140(17) 0.0020(14) 0.0069(14) 0.0010(13)
N12 0.0125(17) 0.0103(17) 0.0125(17) 0.0003(14) 0.0060(14) 0.0006(12)
Mo1 0.0223(3) 0.0426(4) 0.0259(3) 0.000 0.0182(3) 0.000
Mo2 0.01532(19) 0.01159(19) 0.00936(18) 0.00057(14) 0.00442(15) 0.00147(13)
Mo3 0.01437(18) 0.01026(18) 0.01076(18) -0.00200(14) 0.00631(15) 0.00036(13)
Mo4 0.0179(3) 0.0196(3) 0.0135(3) 0.000 0.0073(2) 0.000
Mo5 0.01031(19) 0.01043(18) 0.01171(18) 0.00067(14) 0.00351(15) -0.00048(12)
O1 0.068(3) 0.069(3) 0.075(3) 0.042(3) 0.056(3) 0.034(2)
O2 0.0343(18) 0.0162(16) 0.0154(15) -0.0001(13) 0.0083(14) -0.0006(13)
O3 0.0242(16) 0.0240(17) 0.0196(16) 0.0047(14) 0.0073(14) 0.0019(13)
O4 0.0195(16) 0.0229(18) 0.0259(17) -0.0012(14) 0.0072(14) -0.0037(12)
O5 0.0200(15) 0.0192(16) 0.0166(16) 0.0013(12) 0.0073(13) 0.0003(11)
O6 0.048(2) 0.0165(17) 0.0157(16) -0.0007(13) 0.0089(15) -0.0036(14)
O7 0.0255(17) 0.0188(17) 0.0298(18) 0.0016(14) 0.0145(15) 0.0005(12)
O8 0.0292(17) 0.0231(18) 0.0228(17) -0.0066(14) 0.0142(14) -0.0066(13)
O9 0.051(2) 0.0212(18) 0.049(2) -0.0130(16) 0.0387(19) -0.0147(15)
O10 0.0135(16) 0.0247(18) 0.043(2) 0.0199(16) 0.0068(15) 0.0004(12)
O11 0.0232(15) 0.0151(16) 0.0204(16) 0.0002(13) 0.0114(13) 0.0028(12)
O12 0.0248(16) 0.0178(16) 0.0228(16) -0.0010(13) 0.0153(14) -0.0010(12)
O13 0.0297(17) 0.0221(18) 0.0243(17) -0.0017(14) 0.0096(14) -0.0012(13)
O14 0.047(4) 0.041(5) 0.023(4) 0.016(3) 0.002(3) -0.022(3)

loop_
_atom_type_symbol
_atom_type_description
_atom_type_scat_dispersion_real
_atom_type_scat_dispersion_imag
_atom_type_scat_source
C C 0.0033 0.0016 'International Tables Vol C Tables 4.2.6.8 and 6.1.1.4'
H H 0.0000 0.0000 'International Tables Vol C Tables 4.2.6.8 and 6.1.1.4'
N N 0.0061 0.0033 'International Tables Vol C Tables 4.2.6.8 and 6.1.1.4'
O O 0.0106 0.0060 'International Tables Vol C Tables 4.2.6.8 and 6.1.1.4'
Mo Mo -1.6832 0.6857 'International Tables Vol C Tables 4.2.6.8 and 6.1.1.4'
Ag Ag -0.8971 1.1015 'International Tables Vol C Tables 4.2.6.8 and 6.1.1.4'

loop_
_geom_angle_atom_site_label_1
_geom_angle_atom_site_label_2
_geom_angle_atom_site_label_3
_geom_angle
_geom_angle_site_symmetry_1
_geom_angle_site_symmetry_3
N3 Ag1 N9 134.52(12) 3_445 3_444
N3 Ag1 N1 121.82(12) 3_445 .
N9 Ag1 N1 103.65(12) 3_444 .
N8 Ag2 N2 130.51(12) 3_545 .
N8 Ag2 N7 123.03(12) 3_545 .
N2 Ag2 N7 106.45(12) . .
C28 C21 C37 118.9(4) . .
C47 C22 C24 118.3(4) . .
N11 C23 N10 125.2(3) . .
N11 C23 C24 116.2(3) . .
N10 C23 C24 118.5(3) . .
C22 C24 C32 118.5(4) . .
C22 C24 C23 121.7(3) . .
C32 C24 C23 119.8(4) . .
C45 C25 C39 118.6(4) . .
N7 C26 C58 123.5(4) . .
N3 C27 C52 123.5(4) . .
N1 C28 C21 123.7(4) . .
N4 C30 N5 125.5(4) . .
N4 C30 C37 118.7(3) . .
N5 C30 C37 115.9(3) . .
C36 C32 C24 118.9(4) . .
N11 C33 N12 125.3(4) . .
N11 C33 C43 116.3(3) . .
N12 C33 C43 118.5(3) . .
N8 C36 C32 123.3(4) . .
C21 C37 C41 118.6(4) . .
C21 C37 C30 118.7(3) . .
C41 C37 C30 122.7(3) . .
N2 C38 C51 123.8(4) . .
C52 C39 C25 118.2(4) . .
C52 C39 C53 120.5(3) . .
C25 C39 C53 121.3(4) . .
C54 C40 C56 119.4(4) . .
C50 C41 C37 118.6(4) . .
N7 C42 C46 124.0(4) . .
C61 C43 C59 118.7(4) . .
C61 C43 C33 121.4(4) . .
C59 C43 C33 119.8(4) . .
N9 C44 C61 124.2(4) . .
N3 C45 C25 123.2(4) . .
C42 C46 C55 118.7(4) . .
N8 C47 C22 124.1(4) . .
N6 C48 N5 125.1(4) . .
N6 C48 C56 117.8(3) . .
N5 C48 C56 117.1(3) . .
N10 C49 N12 125.5(4) . .
N10 C49 C55 116.6(3) . .
N12 C49 C55 117.8(3) . .
N1 C50 C41 123.6(4) . .
C38 C51 C56 118.6(4) . .
C27 C52 C39 119.2(4) . .
N6 C53 N4 124.6(4) . .
N6 C53 C39 117.9(3) . .
N4 C53 C39 117.5(3) . .
N2 C54 C40 122.9(4) . .
C46 C55 C58 117.8(4) . .
C46 C55 C49 120.7(4) . .
C58 C55 C49 121.5(3) . .
C51 C56 C40 118.1(4) . .
C51 C56 C48 119.5(4) . .
C40 C56 C48 122.3(4) . .
C26 C58 C55 119.4(4) . .
C60 C59 C43 119.1(4) . .
N9 C60 C59 123.2(4) . .
C43 C61 C44 118.2(4) . .
C28 N1 C50 116.6(3) . .
C28 N1 Ag1 115.6(3) . .
C50 N1 Ag1 127.1(3) . .
C38 N2 C54 117.2(4) . .
C38 N2 Ag2 112.0(3) . .
C54 N2 Ag2 130.6(3) . .
C27 N3 C45 117.3(3) . .
C27 N3 Ag1 115.6(3) . 3
C45 N3 Ag1 127.1(3) . 3
C30 N4 C53 114.9(3) . .
C48 N5 C30 114.6(3) . .
C48 N6 C53 115.1(3) . .
C42 N7 C26 116.6(3) . .
C42 N7 Ag2 122.9(3) . .
C26 N7 Ag2 120.5(3) . .
C47 N8 C36 116.7(3) . .
C47 N8 Ag2 123.5(3) . 3_455
C36 N8 Ag2 119.6(3) . 3_455
C44 N9 C60 116.5(4) . .
C44 N9 Ag1 127.7(3) . 3_556
C60 N9 Ag1 115.0(3) . 3_556
C49 N10 C23 114.1(3) . .
C33 N11 C23 115.1(3) . .
C33 N12 C49 114.6(3) . .
O1 Mo1 O1 105.3(4) 2_655 .
O1 Mo1 O2 104.58(16) 2_655 .
O1 Mo1 O2 106.81(17) . .
O1 Mo1 O2 106.81(17) 2_655 2_655
O1 Mo1 O2 104.58(16) . 2_655
O2 Mo1 O2 127.03(19) . 2_655
O3 Mo2 O4 104.09(15) . .
O3 Mo2 O5 100.80(14) . .
O4 Mo2 O5 102.34(13) . .
O3 Mo2 O2 100.71(14) . .
O4 Mo2 O2 94.02(14) . .
O5 Mo2 O2 148.80(13) . .
O3 Mo2 O9 91.10(13) . 2_655
O4 Mo2 O9 163.20(14) . 2_655
O5 Mo2 O9 81.40(13) . 2_655
O2 Mo2 O9 75.85(13) . 2_655
O3 Mo2 O6 166.98(13) . .
O4 Mo2 O6 88.74(14) . .
O5 Mo2 O6 73.84(11) . .
O2 Mo2 O6 80.23(11) . .
O9 Mo2 O6 76.47(12) 2_655 .
O8 Mo3 O7 103.81(15) . .
O8 Mo3 O11 102.65(14) . .
O7 Mo3 O11 98.09(13) . .
O8 Mo3 O5 98.23(14) . .
O7 Mo3 O5 99.83(13) . .
O11 Mo3 O5 148.25(12) . .
O8 Mo3 O12 90.41(12) . 2_655
O7 Mo3 O12 165.16(13) . 2_655
O11 Mo3 O12 74.26(11) . 2_655
O5 Mo3 O12 82.00(11) . 2_655
O8 Mo3 O6 162.95(13) . .
O7 Mo3 O6 92.06(14) . .
O11 Mo3 O6 80.85(11) . .
O5 Mo3 O6 72.54(11) . .
O12 Mo3 O6 74.34(11) 2_655 .
O13 Mo4 O13 105.2(2) . 2_655
O13 Mo4 O11 101.46(13) . 2_655
O13 Mo4 O11 103.70(14) 2_655 2_655
O13 Mo4 O11 103.70(14) . .
O13 Mo4 O11 101.46(13) 2_655 .
O11 Mo4 O11 137.97(17) 2_655 .
O13 Mo4 O12 166.00(13) . .
O13 Mo4 O12 88.15(13) 2_655 .
O11 Mo4 O12 70.65(10) 2_655 .
O11 Mo4 O12 77.15(11) . .
O13 Mo4 O12 88.15(13) . 2_655
O13 Mo4 O12 166.00(13) 2_655 2_655
O11 Mo4 O12 77.15(11) 2_655 2_655
O11 Mo4 O12 70.65(10) . 2_655
O12 Mo4 O12 78.90(14) . 2_655
O10 Mo5 O9 106.96(16) . .
O10 Mo5 O6 110.67(17) . .
O9 Mo5 O6 109.54(16) . .
O10 Mo5 O12 108.43(14) . .
O9 Mo5 O12 110.72(14) . .
O6 Mo5 O12 110.45(14) . .
Mo1 O2 Mo2 133.75(17) . .
Mo2 O5 Mo3 121.45(15) . .
Mo5 O6 Mo2 139.63(17) . .
Mo5 O6 Mo3 129.05(16) . .
Mo2 O6 Mo3 88.70(10) . .
Mo5 O9 Mo2 128.91(16) . 2_655
Mo4 O11 Mo3 122.11(14) . .
Mo5 O12 Mo3 129.11(15) . 2_655
Mo5 O12 Mo4 127.05(15) . .
Mo3 O12 Mo4 88.38(9) 2_655 .

loop_
_geom_bond_atom_site_label_1
_geom_bond_atom_site_label_2
_geom_bond_distance
_geom_bond_site_symmetry_2
Ag1 N3 2.255(3) 3_445
Ag1 N9 2.282(4) 3_444
Ag1 N1 2.324(3) .
Ag2 N8 2.249(3) 3_545
Ag2 N2 2.288(3) .
Ag2 N7 2.294(3) .
C21 C28 1.376(6) .
C21 C37 1.386(5) .
C22 C47 1.379(6) .
C22 C24 1.386(6) .
C23 N11 1.338(5) .
C23 N10 1.344(5) .
C23 C24 1.488(5) .
C24 C32 1.390(5) .
C25 C45 1.391(6) .
C25 C39 1.399(6) .
C26 N7 1.347(5) .
C26 C58 1.376(6) .
C27 N3 1.338(5) .
C27 C52 1.381(5) .
C28 N1 1.347(5) .
C30 N4 1.328(5) .
C30 N5 1.341(5) .
C30 C37 1.496(5) .
C32 C36 1.376(6) .
C33 N11 1.333(5) .
C33 N12 1.337(5) .
C33 C43 1.493(5) .
C36 N8 1.345(5) .
C37 C41 1.390(6) .
C38 N2 1.341(6) .
C38 C51 1.383(6) .
C39 C52 1.389(6) .
C39 C53 1.488(5) .
C40 C54 1.378(6) .
C40 C56 1.395(6) .
C41 C50 1.382(6) .
C42 N7 1.342(5) .
C42 C46 1.385(5) .
C43 C61 1.382(6) .
C43 C59 1.382(6) .
C44 N9 1.342(6) .
C44 C61 1.379(6) .
C45 N3 1.350(5) .
C46 C55 1.395(5) .
C47 N8 1.338(5) .
C48 N6 1.336(5) .
C48 N5 1.341(5) .
C48 C56 1.485(6) .
C49 N10 1.342(5) .
C49 N12 1.341(5) .
C49 C55 1.486(5) .
C50 N1 1.347(5) .
C51 C56 1.391(6) .
C53 N6 1.339(5) .
C53 N4 1.347(5) .
C54 N2 1.349(6) .
C55 C58 1.395(6) .
C59 C60 1.379(6) .
C60 N9 1.347(6) .
N3 Ag1 2.255(3) 3
N8 Ag2 2.249(3) 3_455
N9 Ag1 2.282(4) 3_556
Mo1 O1 1.710(4) 2_655
Mo1 O1 1.710(4) .
Mo1 O2 1.825(3) .
Mo1 O2 1.825(3) 2_655
Mo2 O3 1.706(3) .
Mo2 O4 1.710(3) .
Mo2 O5 1.881(3) .
Mo2 O2 1.975(3) .
Mo2 O9 2.310(3) 2_655
Mo2 O6 2.385(3) .
Mo3 O8 1.689(3) .
Mo3 O7 1.704(3) .
Mo3 O11 1.934(3) .
Mo3 O5 1.949(3) .
Mo3 O12 2.321(3) 2_655
Mo3 O6 2.394(3) .
Mo4 O13 1.705(3) .
Mo4 O13 1.705(3) 2_655
Mo4 O11 1.903(3) 2_655
Mo4 O11 1.903(3) .
Mo4 O12 2.493(3) .
Mo4 O12 2.493(3) 2_655
Mo5 O10 1.703(3) .
Mo5 O9 1.773(3) .
Mo5 O6 1.783(3) .
Mo5 O12 1.797(3) .
O9 Mo2 2.310(3) 2_655
O12 Mo3 2.321(3) 2_655
